data_4323346
loop_
_publ_author_name
'Syed A. A. Shah'
'Hendrik Dorn'
'Herbert W. Roesky'
'Paolo Lubini'
'Hans-Georg Schmidt'

_publ_section_title
;
 Novel Cyclopentadienyl-Free Organolanthanides: The First Examples of
 Five-Membered Amidolanthanide Heterocycles
;
_journal_name_full 'Inorganic Chemistry'
_journal_page_first 1102
_journal_page_last 1106
_journal_paper_doi 10.1021/ic961033b
_journal_volume 36
_journal_year 1997
_chemical_formula_sum 'C48 H76 Cl2 Gd2 N4 O4 Si4'
_chemical_formula_weight 1270.88
_chemical_name_systematic
;
 ?
;
_space_group_IT_number 14
_symmetry_cell_setting monoclinic
_symmetry_space_group_name_Hall '-P 2yn'
_symmetry_space_group_name_H-M 'P 1 21/n 1'
_atom_sites_solution_hydrogens geom
_atom_sites_solution_primary direct
_atom_sites_solution_secondary difmap
_audit_creation_method SHELXL
_cell_angle_alpha 90.00
_cell_angle_beta 105.64(3)
_cell_angle_gamma 90.00
_cell_formula_units_Z 2
_cell_length_a 13.913(13)
_cell_length_b 12.914(9)
_cell_length_c 16.434(14)
_cell_measurement_temperature 193(2)
_cell_volume 2843(4)
_computing_structure_refinement 'SHELXL-96 (Sheldrick, 1996)'
_computing_structure_solution 'SHELXS-96 (Sheldrick, 1990)'
_diffrn_ambient_temperature 293(2)
_diffrn_radiation_monochromator graphite
_diffrn_radiation_source 'fine-focus sealed tube'
_diffrn_radiation_type MoK\a
_diffrn_radiation_wavelength 0.71073
_diffrn_reflns_av_R_equivalents 0.0391
_diffrn_reflns_av_sigmaI/netI 0.0254
_diffrn_reflns_limit_h_max 16
_diffrn_reflns_limit_h_min -16
_diffrn_reflns_limit_k_max 15
_diffrn_reflns_limit_k_min -11
_diffrn_reflns_limit_l_max 19
_diffrn_reflns_limit_l_min -19
_diffrn_reflns_number 26361
_diffrn_reflns_theta_max 25.26
_diffrn_reflns_theta_min 1.71
_exptl_absorpt_coefficient_mu 2.532
_exptl_crystal_density_diffrn 1.484
_exptl_crystal_F_000 1284
_exptl_crystal_size_max 0.6
_exptl_crystal_size_mid 0.5
_exptl_crystal_size_min 0.4
_refine_diff_density_max 0.821
_refine_diff_density_min -1.362
_refine_diff_density_rms 0.102
_refine_ls_extinction_coef 0.0040(2)
_refine_ls_extinction_expression Fc^*^=kFc[1+0.001xFc^2^\l^3^/sin(2\q)]^-1/4^
_refine_ls_extinction_method SHELXL
_refine_ls_goodness_of_fit_all 1.106
_refine_ls_goodness_of_fit_obs 1.113
_refine_ls_matrix_type full
_refine_ls_number_parameters 294
_refine_ls_number_reflns 4836
_refine_ls_number_restraints 0
_refine_ls_restrained_S_all 1.106
_refine_ls_restrained_S_obs 1.113
_refine_ls_R_factor_all 0.0323
_refine_ls_R_factor_obs 0.0281
_refine_ls_shift/esd_max 0.098
_refine_ls_shift/esd_mean 0.007
_refine_ls_structure_factor_coef Fsqd
_refine_ls_weighting_details 'w=1/[\s^2^(Fo^2^)+(0.0398P)^2^+3.1099P] where P=(Fo^2^+2Fc^2^)/3'
_refine_ls_weighting_scheme calc
_refine_ls_wR_factor_all 0.0720
_refine_ls_wR_factor_obs 0.0694
_reflns_number_observed 4450
_reflns_number_total 4836
_reflns_observed_criterion >2sigma(I)
_cod_data_source_file ic961033b_2.cif
_cod_data_source_block 5
_cod_depositor_comments
;
The following automatic conversions were performed:

'_refine_ls_weighting_scheme' value 'calc
w=1/[\s^2^(Fo^2^)+(0.0398P)^2^+3.1099P] where P=(Fo^2^+2Fc^2^)/3' was
changed to 'calc'. New tag '_refine_ls_weighting_details' was
created. The value of the new tag was set to
'w=1/[\s^2^(Fo^2^)+(0.0398P)^2^+3.1099P] where P=(Fo^2^+2Fc^2^)/3'.

Automatic conversion script
Id: cif_fix_values 3143 2015-03-26 13:38:13Z robertas 
;
_cod_database_code 4323346

loop_
_symmetry_equiv_pos_as_xyz
'x, y, z'
'-x+1/2, y+1/2, -z+1/2'
'-x, -y, -z'
'x-1/2, -y-1/2, z-1/2'

loop_
_atom_site_aniso_label
_atom_site_aniso_U_11
_atom_site_aniso_U_22
_atom_site_aniso_U_33
_atom_site_aniso_U_23
_atom_site_aniso_U_13
_atom_site_aniso_U_12
Gd1 0.02041(12) 0.01555(12) 0.02019(12) -0.00107(6) 0.00708(7) -0.00024(6)
Si1 0.0281(5) 0.0197(5) 0.0427(6) -0.0053(4) 0.0109(4) -0.0038(4)
N1 0.0285(15) 0.0132(14) 0.0309(15) 0.0011(12) 0.0076(12) 0.0010(11)
Cl1 0.0331(4) 0.0239(4) 0.0234(4) -0.0045(3) 0.0097(3) -0.0078(3)
O1 0.0340(13) 0.0336(15) 0.0255(13) -0.0112(11) 0.0093(10) -0.0100(11)
C1 0.0293(18) 0.0173(18) 0.0361(19) 0.0008(15) 0.0002(15) -0.0017(14)
Si2 0.0222(5) 0.0291(6) 0.0348(6) -0.0002(4) 0.0082(4) 0.0037(4)
N2 0.0248(14) 0.0236(16) 0.0328(16) 0.0003(13) 0.0096(12) 0.0067(12)
O2 0.0240(12) 0.0372(16) 0.0334(14) 0.0064(12) 0.0052(10) 0.0071(11)
C2 0.050(2) 0.038(2) 0.040(2) -0.0024(19) 0.0088(19) 0.013(2)
C3 0.061(3) 0.048(3) 0.070(4) -0.018(3) 0.006(3) 0.027(2)
C4 0.061(3) 0.032(3) 0.099(4) -0.007(3) -0.008(3) 0.025(2)
C5 0.060(3) 0.035(3) 0.092(4) 0.025(3) 0.000(3) 0.011(2)
C6 0.049(3) 0.036(2) 0.058(3) 0.019(2) 0.012(2) 0.007(2)
C7 0.050(3) 0.050(3) 0.094(4) -0.040(3) -0.001(3) 0.002(2)
C8 0.059(3) 0.041(3) 0.105(4) 0.023(3) 0.049(3) -0.001(2)
C9 0.046(3) 0.055(3) 0.053(3) -0.003(2) -0.009(2) 0.002(2)
C10 0.045(3) 0.049(3) 0.070(3) 0.011(2) 0.035(2) 0.010(2)
C11 0.036(2) 0.026(2) 0.0286(18) 0.0004(16) 0.0171(16) 0.0062(16)
C12 0.039(2) 0.032(2) 0.046(2) -0.0064(18) 0.0196(18) 0.0036(17)
C13 0.065(3) 0.028(2) 0.065(3) -0.009(2) 0.034(2) -0.003(2)
C14 0.078(3) 0.029(2) 0.069(3) 0.007(2) 0.040(3) 0.018(2)
C15 0.054(3) 0.038(3) 0.057(3) 0.012(2) 0.021(2) 0.023(2)
C16 0.041(2) 0.033(2) 0.047(2) 0.0059(19) 0.0161(19) 0.0103(18)
C17 0.060(3) 0.045(3) 0.043(3) -0.016(2) 0.010(2) -0.025(2)
C18 0.129(6) 0.141(7) 0.048(3) -0.046(4) 0.034(4) -0.089(5)
C19 0.060(3) 0.085(4) 0.028(2) -0.005(2) 0.012(2) -0.011(3)
C20 0.041(2) 0.057(3) 0.030(2) -0.0089(19) 0.0158(18) -0.013(2)
C21 0.039(2) 0.045(3) 0.033(2) 0.0034(18) -0.0008(17) 0.0043(19)
C22 0.048(3) 0.050(3) 0.055(3) 0.008(2) -0.003(2) 0.020(2)
C23 0.038(2) 0.055(3) 0.077(3) 0.002(3) 0.017(2) 0.015(2)
C24 0.045(3) 0.098(5) 0.088(4) 0.047(4) 0.040(3) 0.032(3)

loop_
_atom_site_label
_atom_site_type_symbol
_atom_site_fract_x
_atom_site_fract_y
_atom_site_fract_z
_atom_site_U_iso_or_equiv
_atom_site_thermal_displace_type
_atom_site_occupancy
_atom_site_calc_flag
_atom_site_refinement_flags
_atom_site_disorder_group
Gd1 Gd 0.953743(11) 0.930397(12) 0.601237(9) 0.01841(9) Uani 1 d . .
Si1 Si 0.79075(7) 0.74620(8) 0.59699(7) 0.0299(2) Uani 1 d . .
N1 N 0.9181(2) 0.7645(2) 0.62014(18) 0.0243(6) Uani 1 d . .
Cl1 Cl 0.93025(6) 0.90491(7) 0.43201(5) 0.02639(19) Uani 1 d . .
O1 O 0.99545(18) 0.9866(2) 0.74620(15) 0.0308(6) Uani 1 d . .
C1 C 0.9787(3) 0.6748(3) 0.6276(2) 0.0292(8) Uani 1 d . .
Si2 Si 0.70918(7) 0.90955(8) 0.57091(7) 0.0286(2) Uani 1 d . .
N2 N 0.7996(2) 1.0057(2) 0.58915(18) 0.0267(6) Uani 1 d . .
O2 O 1.12736(17) 0.8711(2) 0.66325(15) 0.0320(6) Uani 1 d . .
C2 C 1.0279(3) 0.6524(3) 0.5668(3) 0.0433(10) Uani 1 d . .
H2 H 1.0218 0.6970 0.5212 0.052 Uiso 1 calc R .
C3 C 1.0865(4) 0.5633(4) 0.5734(4) 0.0619(15) Uani 1 d . .
H3 H 1.1191 0.5490 0.5322 0.074 Uiso 1 calc R .
C4 C 1.0963(4) 0.4969(4) 0.6400(4) 0.0696(17) Uani 1 d . .
H4 H 1.1350 0.4374 0.6437 0.083 Uiso 1 calc R .
C5 C 1.0491(4) 0.5180(4) 0.7013(4) 0.0659(15) Uani 1 d . .
H5 H 1.0559 0.4727 0.7465 0.079 Uiso 1 calc R .
C6 C 0.9910(3) 0.6068(4) 0.6963(3) 0.0482(11) Uani 1 d . .
H6 H 0.9601 0.6212 0.7387 0.058 Uiso 1 calc R .
C7 C 0.7460(4) 0.6620(4) 0.5013(4) 0.0687(16) Uani 1 d . .
H7A H 0.7640 0.6930 0.4544 0.103 Uiso 1 calc R .
H7B H 0.6747 0.6551 0.4880 0.103 Uiso 1 calc R .
H7C H 0.7763 0.5949 0.5125 0.103 Uiso 1 calc R .
C8 C 0.7493(4) 0.6809(4) 0.6837(4) 0.0632(15) Uani 1 d . .
H8A H 0.7745 0.7185 0.7355 0.095 Uiso 1 calc R .
H8B H 0.7746 0.6113 0.6907 0.095 Uiso 1 calc R .
H8C H 0.6777 0.6795 0.6694 0.095 Uiso 1 calc R .
C9 C 0.6269(4) 0.9069(4) 0.4589(3) 0.0555(12) Uani 1 d . .
H9A H 0.5909 0.9710 0.4467 0.083 Uiso 1 calc R .
H9B H 0.5805 0.8505 0.4525 0.083 Uiso 1 calc R .
H9C H 0.6675 0.8979 0.4205 0.083 Uiso 1 calc R .
C10 C 0.6260(4) 0.9178(4) 0.6445(3) 0.0510(12) Uani 1 d . .
H10A H 0.6655 0.9089 0.7018 0.076 Uiso 1 calc R .
H10B H 0.5762 0.8645 0.6305 0.076 Uiso 1 calc R .
H10C H 0.5941 0.9844 0.6387 0.076 Uiso 1 calc R .
C11 C 0.7759(3) 1.1106(3) 0.5903(2) 0.0287(8) Uani 1 d . .
C12 C 0.8509(3) 1.1843(3) 0.6191(3) 0.0372(9) Uani 1 d . .
H12 H 0.9167 1.1620 0.6384 0.045 Uiso 1 calc R .
C13 C 0.8308(4) 1.2894(3) 0.6199(3) 0.0497(11) Uani 1 d . .
H13 H 0.8830 1.3359 0.6396 0.060 Uiso 1 calc R .
C14 C 0.7345(4) 1.3259(4) 0.5920(3) 0.0546(13) Uani 1 d . .
H14 H 0.7210 1.3965 0.5918 0.066 Uiso 1 calc R .
C15 C 0.6592(4) 1.2557(3) 0.5646(3) 0.0485(11) Uani 1 d . .
H15 H 0.5936 1.2789 0.5468 0.058 Uiso 1 calc R .
C16 C 0.6785(3) 1.1506(3) 0.5628(3) 0.0398(9) Uani 1 d . .
H16 H 0.6255 1.1051 0.5427 0.048 Uiso 1 calc R .
C17 C 1.0666(4) 1.0632(3) 0.7904(3) 0.0499(12) Uani 1 d . .
H17A H 1.1341 1.0410 0.7938 0.060 Uiso 1 calc R .
H17B H 1.0548 1.1291 0.7611 0.060 Uiso 1 calc R .
C18 C 1.0529(6) 1.0731(6) 0.8737(4) 0.104(3) Uani 1 d . .
H18A H 1.0269 1.1413 0.8805 0.125 Uiso 1 calc R .
H18B H 1.1164 1.0648 0.9158 0.125 Uiso 1 calc R .
C19 C 0.9825(4) 0.9933(5) 0.8855(3) 0.0573(13) Uani 1 d . .
H19A H 0.9356 1.0217 0.9138 0.069 Uiso 1 calc R .
H19B H 1.0177 0.9358 0.9185 0.069 Uiso 1 calc R .
C20 C 0.9296(3) 0.9591(4) 0.7973(2) 0.0416(10) Uani 1 d . .
H20A H 0.9179 0.8850 0.7956 0.050 Uiso 1 calc R .
H20B H 0.8659 0.9942 0.7774 0.050 Uiso 1 calc R .
C21 C 1.1653(3) 0.8209(3) 0.7447(2) 0.0413(10) Uani 1 d . .
H21A H 1.1123 0.7842 0.7605 0.050 Uiso 1 calc R .
H21B H 1.1938 0.8715 0.7881 0.050 Uiso 1 calc R .
C22 C 1.2441(3) 0.7466(4) 0.7336(3) 0.0544(12) Uani 1 d . .
H22A H 1.2993 0.7440 0.7843 0.065 Uiso 1 calc R .
H22B H 1.2167 0.6775 0.7214 0.065 Uiso 1 calc R .
C23 C 1.2779(3) 0.7883(4) 0.6604(3) 0.0564(12) Uani 1 d . .
H23A H 1.2730 0.7353 0.6176 0.068 Uiso 1 calc R .
H23B H 1.3465 0.8118 0.6791 0.068 Uiso 1 calc R .
C24 C 1.2097(4) 0.8766(5) 0.6261(4) 0.0725(18) Uani 1 d . .
H24A H 1.2447 0.9419 0.6403 0.087 Uiso 1 calc R .
H24B H 1.1858 0.8716 0.5650 0.087 Uiso 1 calc R .

loop_
_atom_type_symbol
_atom_type_description
_atom_type_scat_dispersion_real
_atom_type_scat_dispersion_imag
_atom_type_scat_source
C C 0.0033 0.0016 'International Tables Vol C Tables 4.2.6.8 and 6.1.1.4'
H H 0.0000 0.0000 'International Tables Vol C Tables 4.2.6.8 and 6.1.1.4'
N N 0.0061 0.0033 'International Tables Vol C Tables 4.2.6.8 and 6.1.1.4'
O O 0.0106 0.0060 'International Tables Vol C Tables 4.2.6.8 and 6.1.1.4'
Si Si 0.0817 0.0704 'International Tables Vol C Tables 4.2.6.8 and 6.1.1.4'
Cl Cl 0.1484 0.1585 'International Tables Vol C Tables 4.2.6.8 and 6.1.1.4'
Gd Gd -0.1653 3.9035 'International Tables Vol C Tables 4.2.6.8 and 6.1.1.4'

loop_
_geom_angle_atom_site_label_1
_geom_angle_atom_site_label_2
_geom_angle_atom_site_label_3
_geom_angle
_geom_angle_site_symmetry_1
_geom_angle_site_symmetry_3
_geom_angle_publ_flag
N1 Gd1 N2 100.33(11) . . ?
N1 Gd1 O1 98.90(10) . . ?
N2 Gd1 O1 85.91(10) . . ?
N1 Gd1 O2 82.82(10) . . ?
N2 Gd1 O2 160.71(10) . . ?
O1 Gd1 O2 74.80(9) . . ?
N1 Gd1 Cl1 93.20(8) . . ?
N2 Gd1 Cl1 96.29(8) . . ?
O1 Gd1 Cl1 167.13(6) . . ?
O2 Gd1 Cl1 102.56(7) . . ?
N1 Gd1 Cl1 155.63(7) . 3_776 ?
N2 Gd1 Cl1 103.46(10) . 3_776 ?
O1 Gd1 Cl1 88.07(7) . 3_776 ?
O2 Gd1 Cl1 76.49(8) . 3_776 ?
Cl1 Gd1 Cl1 79.08(4) . 3_776 ?
N1 Gd1 Si1 29.54(7) . . ?
N2 Gd1 Si1 71.52(10) . . ?
O1 Gd1 Si1 102.77(7) . . ?
O2 Gd1 Si1 112.17(8) . . ?
Cl1 Gd1 Si1 89.92(4) . . ?
Cl1 Gd1 Si1 167.46(3) 3_776 . ?
N1 Gd1 Si2 71.72(7) . . ?
N2 Gd1 Si2 29.67(8) . . ?
O1 Gd1 Si2 97.88(7) . . ?
O2 Gd1 Si2 152.22(7) . . ?
Cl1 Gd1 Si2 90.05(4) . . ?
Cl1 Gd1 Si2 130.71(4) 3_776 . ?
Si1 Gd1 Si2 42.33(4) . . ?
N1 Si1 C8 113.7(2) . . ?
N1 Si1 C7 110.7(2) . . ?
C8 Si1 C7 106.0(3) . . ?
N1 Si1 Si2 109.28(11) . . ?
C8 Si1 Si2 107.83(16) . . ?
C7 Si1 Si2 109.18(18) . . ?
N1 Si1 Gd1 39.80(10) . . ?
C8 Si1 Gd1 131.56(19) . . ?
C7 Si1 Gd1 120.7(2) . . ?
Si2 Si1 Gd1 69.74(7) . . ?
C1 N1 Si1 117.3(2) . . ?
C1 N1 Gd1 130.1(2) . . ?
Si1 N1 Gd1 110.67(14) . . ?
Gd1 Cl1 Gd1 100.92(4) . 3_776 ?
C20 O1 C17 109.3(3) . . ?
C20 O1 Gd1 118.7(2) . . ?
C17 O1 Gd1 130.7(2) . . ?
C2 C1 C6 118.2(4) . . ?
C2 C1 N1 120.4(3) . . ?
C6 C1 N1 121.3(4) . . ?
N2 Si2 C9 113.7(2) . . ?
N2 Si2 C10 112.93(19) . . ?
C9 Si2 C10 108.1(3) . . ?
N2 Si2 Si1 108.35(12) . . ?
C9 Si2 Si1 107.10(17) . . ?
C10 Si2 Si1 106.25(15) . . ?
N2 Si2 Gd1 41.29(10) . . ?
C9 Si2 Gd1 118.43(18) . . ?
C10 Si2 Gd1 132.87(18) . . ?
Si1 Si2 Gd1 67.94(5) . . ?
C11 N2 Si2 122.2(2) . . ?
C11 N2 Gd1 128.6(2) . . ?
Si2 N2 Gd1 109.04(15) . . ?
C24 O2 C21 106.3(3) . . ?
C24 O2 Gd1 127.6(3) . . ?
C21 O2 Gd1 126.1(2) . . ?
C1 C2 C3 120.5(4) . . ?
C4 C3 C2 120.6(5) . . ?
C3 C4 C5 119.9(4) . . ?
C4 C5 C6 120.5(5) . . ?
C5 C6 C1 120.3(5) . . ?
N2 C11 C16 124.3(4) . . ?
N2 C11 C12 120.5(3) . . ?
C16 C11 C12 115.3(4) . . ?
C13 C12 C11 122.4(4) . . ?
C12 C13 C14 120.8(4) . . ?
C15 C14 C13 118.2(4) . . ?
C16 C15 C14 121.4(4) . . ?
C15 C16 C11 121.9(4) . . ?
C18 C17 O1 106.9(4) . . ?
C17 C18 C19 109.1(4) . . ?
C18 C19 C20 104.5(4) . . ?
O1 C20 C19 105.4(3) . . ?
O2 C21 C22 105.6(3) . . ?
C23 C22 C21 105.3(4) . . ?
C22 C23 C24 105.8(4) . . ?
O2 C24 C23 107.4(4) . . ?

loop_
_geom_bond_atom_site_label_1
_geom_bond_atom_site_label_2
_geom_bond_distance
_geom_bond_site_symmetry_2
_geom_bond_publ_flag
Gd1 N1 2.240(3) . ?
Gd1 N2 2.314(3) . ?
Gd1 O1 2.407(3) . ?
Gd1 O2 2.476(3) . ?
Gd1 Cl1 2.731(3) . ?
Gd1 Cl1 2.8113(17) 3_776 ?
Gd1 Si1 3.274(2) . ?
Gd1 Si2 3.314(3) . ?
Si1 N1 1.725(3) . ?
Si1 C8 1.876(5) . ?
Si1 C7 1.874(5) . ?
Si1 Si2 2.379(2) . ?
N1 C1 1.418(5) . ?
Cl1 Gd1 2.8112(17) 3_776 ?
O1 C20 1.445(5) . ?
O1 C17 1.448(5) . ?
C1 C2 1.385(6) . ?
C1 C6 1.405(6) . ?
Si2 N2 1.735(3) . ?
Si2 C9 1.888(5) . ?
Si2 C10 1.889(5) . ?
N2 C11 1.396(5) . ?
O2 C24 1.438(5) . ?
O2 C21 1.452(5) . ?
C2 C3 1.398(6) . ?
C3 C4 1.368(8) . ?
C4 C5 1.370(8) . ?
C5 C6 1.393(7) . ?
C11 C16 1.406(5) . ?
C11 C12 1.397(6) . ?
C12 C13 1.387(6) . ?
C13 C14 1.377(7) . ?
C14 C15 1.367(7) . ?
C15 C16 1.385(6) . ?
C17 C18 1.438(7) . ?
C18 C19 1.470(8) . ?
C19 C20 1.503(6) . ?
C21 C22 1.504(6) . ?
C22 C23 1.504(7) . ?
C23 C24 1.494(7) . ?
